data_2106473
loop_
_publ_author_name
'von der Muehll, R.'
'Andersson, S.'
'Galy, J.'

_publ_section_title
;
 Sur quelques fluometallates alcalino-terreux. I. Structure cristalline de
 Ba Fe F5 et Sr Al F5
;
_journal_name_full 'Acta Crystallographica B (24,1968-38,1982)'
_journal_page_first 2345
_journal_page_last 2353
_journal_volume 27
_journal_year 1971
_chemical_formula_sum 'Ba F5 Fe'
_chemical_name_systematic 'Ba (Fe F5)'
_space_group_IT_number 79
_symmetry_space_group_name_Hall 'I 4'
_symmetry_space_group_name_H-M 'I 4'
_cell_angle_alpha 90
_cell_angle_beta 90
_cell_angle_gamma 90
_cell_formula_units_Z 16
_cell_length_a 14.919
_cell_length_b 14.919
_cell_length_c 7.609
_cell_volume 1693.585
_citation_journal_id_ASTM ACBCAR
_cod_data_source_file vonderMuehll_ACBCAR_1971_932.cif
_cod_data_source_block Ba1F5Fe1
_cod_original_formula_sum 'Ba1 F5 Fe1'
_cod_database_code 2106473

loop_
_symmetry_equiv_pos_as_xyz
x,y,z
-y,x,z
-x,-y,z
y,-x,z
x+1/2,y+1/2,z+1/2
-y+1/2,x+1/2,z+1/2
-x+1/2,-y+1/2,z+1/2
y+1/2,-x+1/2,z+1/2

loop_
_atom_site_label
_atom_site_type_symbol
_atom_site_fract_x
_atom_site_fract_y
_atom_site_fract_z
_atom_site_occupancy
_atom_site_U_iso_or_equiv
Fe4 Fe+3 0.1828 0.3333 -0.015 1 0.0
F10 F-1 0.1054 0.2968 0.1604 1 0.0
Fe3 Fe+3 0 0.5 0.0163 1 0.0
F2 F-1 0 0 0.5005 1 0.0
F5 F-1 0 0.5 0.249 1 0.0
F4 F-1 0.05 0.0965 0.778 1 0.0
Fe1 Fe+3 0 0 0.273 1 0.0
F9 F-1 0.2485 0.4058 -0.183 1 0.0
Ba2 Ba+2 0.0685 0.2494 0.5056 1 0.0
Fe2 Fe+3 0 0 0.7297 1 0.0
F6 F-1 0.1159 0.4373 0.0236 1 0.0
F8 F-1 0.2644 0.3797 0.1704 1 0.0
Ba1 Ba+2 0.2166 0.0555 0 1 0.0
F3 F-1 0.0514 0.1192 0.2685 1 0.0
F12 F-1 0.248 0.2298 0.028 1 0.0
F11 F-1 0.1003 0.2696 -0.1385 1 0.0
F1 F-1 0 0 -0.015 1 0.0
F7 F-1 0.1091 0.4313 0.523 1 0.0
